data_2240699
loop_
_publ_author_name
'Zhou, Shengjun'
'Huang, Huaqi'
'Zhang, Ting'
'Wang, Dangfeng'
'Huang, Rongbin'

_publ_contact_author
;
      Rongbin Huang
      Department of Chemistry
      Xiamen University
      Xiamen 361005
      People's Republic of China
;
_publ_section_title
;
 Crystal structure of 3\b-acetoxyandrosta-5,16-dien-17-yl
 trifluoromethanesulfonate
;
_journal_coeditor_code CV5486
_journal_issue 6
_journal_name_full 'Acta Crystallographica Section E'
_journal_page_first o404
_journal_page_last o405
_journal_paper_doi 10.1107/S2056989015009123
_journal_volume 71
_journal_year 2015
_chemical_formula_iupac 'C22 H29 F3 O5 S'
_chemical_formula_moiety 'C22 H29 F3 O5 S'
_chemical_formula_sum 'C22 H29 F3 O5 S'
_chemical_formula_weight 462.51
_chemical_name_common
;
3\b-Acetoxyandrosta-5,16-dien-17-yl trifluoromethanesulfonate
;
_chemical_name_systematic
'(3<i>S</i>,8<i>R</i>,9<i>S</i>,10<i>R</i>,13<i>S</i>,14<i>S</i>)-10,13-Dimethyl-17-(trifluoromethylsulfonyloxy)-2,3,4,7,8,9,10,11,12,13,14,15-dodecahydro-1<i>H</i>-cyclopenta[<i>a</i>]phenanthren-3-yl acetate'
_space_group_crystal_system orthorhombic
_space_group_IT_number 19
_space_group_name_Hall 'P 2ac 2ab'
_space_group_name_H-M_alt 'P 21 21 21'
_symmetry_space_group_name_Hall 'P 2ac 2ab'
_symmetry_space_group_name_H-M 'P 21 21 21'
_atom_sites_solution_hydrogens geom
_audit_creation_method SHELXL-2014/7
_cell_angle_alpha 90
_cell_angle_beta 90
_cell_angle_gamma 90
_cell_formula_units_Z 4
_cell_length_a 8.0734(10)
_cell_length_b 9.9640(12)
_cell_length_c 27.6900(15)
_cell_measurement_temperature 173
_cell_volume 2227.5(4)
_computing_cell_refinement
;
SAINT (Bruker, 2004)
;
_computing_data_collection
;
APEX2 (Bruker, 2004)
;
_computing_data_reduction
;
SAINT (Bruker, 2004)
;
_computing_molecular_graphics
;
PLATON (Spek, 2009) and Mercury (Macrae <i>et al.</i>, 2008)
;
_computing_publication_material
;
SHELXL2014 (Sheldrick, 2015) and publCIF (Westrip, 2010)
;
_computing_structure_refinement
;
SHELXL2014 (Sheldrick, 2015)
;
_computing_structure_solution
;
SHELXS97 (Sheldrick, 2008)
;
_diffrn_ambient_temperature 173
_diffrn_measured_fraction_theta_full 0.995
_diffrn_measured_fraction_theta_max 0.996
_diffrn_measurement_device_type
;
Bruker SMART APEX 2000
;
_diffrn_measurement_method '\f and \w scans'
_diffrn_radiation_monochromator graphite
_diffrn_radiation_source 'Enhance (Mo) X-ray Source'
_diffrn_radiation_type 'Mo K\a'
_diffrn_radiation_wavelength 0.71073
_diffrn_reflns_av_R_equivalents 0.0575
_diffrn_reflns_limit_h_max 10
_diffrn_reflns_limit_h_min -10
_diffrn_reflns_limit_k_max 12
_diffrn_reflns_limit_k_min -12
_diffrn_reflns_limit_l_max 35
_diffrn_reflns_limit_l_min -34
_diffrn_reflns_number 22017
_diffrn_reflns_theta_full 25.242
_diffrn_reflns_theta_max 27.481
_diffrn_reflns_theta_min 3.248
_exptl_absorpt_coefficient_mu 0.201
_exptl_absorpt_correction_T_max 0.984
_exptl_absorpt_correction_T_min 0.980
_exptl_absorpt_correction_type multi-scan
_exptl_absorpt_process_details
;
(SADABS; Sheldrick, 1996)
;
_exptl_crystal_colour colourless
_exptl_crystal_density_diffrn 1.379
_exptl_crystal_description block
_exptl_crystal_F_000 976
_exptl_crystal_size_max 0.100
_exptl_crystal_size_mid 0.100
_exptl_crystal_size_min 0.080
_refine_diff_density_max 0.265
_refine_diff_density_min -0.659
_refine_ls_abs_structure_details
;
Flack <i>x</i> determined using 934 quotients
[(<i>I</i>^+^)-(<i>I</i>^-^)]/[(<i>I</i>^+^)+(<i>I</i>^-^)]
(Parsons <i>et al.</i>, 2013)
;
_refine_ls_abs_structure_Flack 0.02(3)
_refine_ls_extinction_method none
_refine_ls_goodness_of_fit_ref 1.112
_refine_ls_hydrogen_treatment constr
_refine_ls_matrix_type full
_refine_ls_number_parameters 280
_refine_ls_number_reflns 5098
_refine_ls_number_restraints 0
_refine_ls_restrained_S_all 1.112
_refine_ls_R_factor_all 0.0964
_refine_ls_R_factor_gt 0.0603
_refine_ls_shift/su_max 0.000
_refine_ls_shift/su_mean 0.000
_refine_ls_structure_factor_coef Fsqd
_refine_ls_weighting_details 'w=1/[\s^2^(Fo^2^)+(0.0997P)^2^] where P=(Fo^2^+2Fc^2^)/3'
_refine_ls_weighting_scheme calc
_refine_ls_wR_factor_gt 0.1464
_refine_ls_wR_factor_ref 0.1888
_reflns_number_gt 3185
_reflns_number_total 5098
_reflns_threshold_expression I>2\s(I)
_cod_data_source_file cv5486sup1.cif
_cod_data_source_block I
_cod_database_code 2240699
_shelx_space_group_comment
;
The symmetry employed for this shelxl refinement is uniquely defined
by the following loop, which should always be used as a source of
symmetry information in preference to the above space-group names.
They are only intended as comments.
;
_shelx_estimated_absorpt_t_min 0.980
_shelx_estimated_absorpt_t_max 0.984

loop_
_space_group_symop_operation_xyz
'x, y, z'
'-x+1/2, -y, z+1/2'
'x+1/2, -y+1/2, -z'
'-x, y+1/2, -z+1/2'

loop_
_atom_site_type_symbol
_atom_site_label
_atom_site_fract_x
_atom_site_fract_y
_atom_site_fract_z
_atom_site_U_iso_or_equiv
_atom_site_adp_type
_atom_site_calc_flag
_atom_site_occupancy
S S1 -0.10597(18) 0.04595(17) 0.06476(4) 0.0579(4) Uani d 1
C C1 0.4181(6) 0.0552(5) 0.35593(14) 0.0427(11) Uani d 1
H H1A 0.3017 0.0423 0.3632 0.051 Uiso calc 1
H H1B 0.4598 -0.0284 0.3427 0.051 Uiso calc 1
C C2 0.5109(7) 0.0846(6) 0.40342(16) 0.0494(13) Uani d 1
H H2A 0.4642 0.1634 0.4189 0.059 Uiso calc 1
H H2B 0.4999 0.0092 0.4253 0.059 Uiso calc 1
C C3 0.6921(6) 0.1085(5) 0.39178(16) 0.0449(12) Uani d 1
H H3 0.7385 0.0276 0.3769 0.054 Uiso calc 1
C C4 0.7123(7) 0.2252(5) 0.35765(16) 0.0468(12) Uani d 1
H H4A 0.8288 0.2381 0.3505 0.056 Uiso calc 1
H H4B 0.6710 0.3064 0.3728 0.056 Uiso calc 1
C C5 0.6179(6) 0.1994(5) 0.31113(16) 0.0391(10) Uani d 1
C C6 0.6943(6) 0.2032(5) 0.26896(16) 0.0425(11) Uani d 1
H H6 0.8077 0.2195 0.2694 0.051 Uiso calc 1
C C7 0.6156(6) 0.1838(5) 0.22092(16) 0.0408(10) Uani d 1
H H7A 0.6479 0.0972 0.2080 0.049 Uiso calc 1
H H7B 0.6546 0.2526 0.1989 0.049 Uiso calc 1
C C8 0.4257(5) 0.1907(5) 0.22442(15) 0.0372(10) Uani d 1
H H8 0.3908 0.2846 0.2276 0.045 Uiso calc 1
C C9 0.3643(5) 0.1100(4) 0.26848(16) 0.0366(10) Uani d 1
H H9 0.4104 0.0195 0.2649 0.044 Uiso calc 1
C C10 0.4335(6) 0.1654(4) 0.31691(16) 0.0374(10) Uani d 1
C C11 0.1732(6) 0.0929(5) 0.26877(16) 0.0420(11) Uani d 1
H H11A 0.1441 0.0284 0.2936 0.050 Uiso calc 1
H H11B 0.1235 0.1781 0.2776 0.050 Uiso calc 1
C C12 0.0973(6) 0.0464(5) 0.22079(15) 0.0396(10) Uani d 1
H H12A 0.1297 -0.0456 0.2143 0.048 Uiso calc 1
H H12B -0.0226 0.0498 0.2228 0.048 Uiso calc 1
C C13 0.1568(5) 0.1370(5) 0.17978(15) 0.0366(10) Uani d 1
C C14 0.3473(5) 0.1296(5) 0.17969(16) 0.0376(10) Uani d 1
H H14 0.3725 0.0336 0.1819 0.045 Uiso calc 1
C C15 0.3994(7) 0.1698(6) 0.12816(16) 0.0500(12) Uani d 1
H H15A 0.4076 0.2665 0.1247 0.060 Uiso calc 1
H H15B 0.5038 0.1288 0.1190 0.060 Uiso calc 1
C C16 0.2568(7) 0.1135(6) 0.09945(17) 0.0519(13) Uani d 1
H H16 0.2587 0.0952 0.0665 0.062 Uiso calc 1
C C17 0.1287(6) 0.0943(5) 0.12839(16) 0.0413(11) Uani d 1
C C18 -0.1421(9) 0.2240(8) 0.0518(3) 0.081(2) Uani d 1
C C19 0.9433(6) 0.1150(6) 0.4372(2) 0.0546(13) Uani d 1
C C20 1.0190(8) 0.1479(7) 0.4847(2) 0.0683(17) Uani d 1
H H20A 0.9341 0.1767 0.5067 0.102 Uiso calc 1
H H20B 1.0730 0.0697 0.4975 0.102 Uiso calc 1
H H20C 1.0987 0.2185 0.4807 0.102 Uiso calc 1
C C21 0.3391(7) 0.2934(5) 0.33312(19) 0.0531(13) Uani d 1
H H21A 0.2236 0.2729 0.3368 0.080 Uiso calc 1
H H21B 0.3830 0.3241 0.3634 0.080 Uiso calc 1
H H21C 0.3523 0.3623 0.3092 0.080 Uiso calc 1
C C22 0.0868(7) 0.2809(5) 0.18514(18) 0.0481(12) Uani d 1
H H22A 0.1028 0.3114 0.2177 0.072 Uiso calc 1
H H22B 0.1435 0.3400 0.1633 0.072 Uiso calc 1
H H22C -0.0294 0.2806 0.1777 0.072 Uiso calc 1
O O1 0.0134(6) 0.0001(5) 0.03104(14) 0.0813(15) Uani d 1
O O2 -0.2654(5) -0.0135(5) 0.06899(13) 0.0779(14) Uani d 1
O O3 -0.0360(4) 0.0520(4) 0.11675(10) 0.0473(8) Uani d 1
O O4 1.0173(5) 0.0759(5) 0.40211(14) 0.0753(13) Uani d 1
O O5 0.7779(4) 0.1346(4) 0.43747(11) 0.0484(8) Uani d 1
F F1 -0.2250(9) 0.2339(7) 0.0126(2) 0.181(3) Uani d 1
F F2 -0.2274(6) 0.2797(5) 0.0871(2) 0.128(2) Uani d 1
F F3 -0.0052(5) 0.2913(4) 0.04760(17) 0.0985(15) Uani d 1

loop_
_atom_site_aniso_label
_atom_site_aniso_U_11
_atom_site_aniso_U_22
_atom_site_aniso_U_33
_atom_site_aniso_U_12
_atom_site_aniso_U_13
_atom_site_aniso_U_23
S1 0.0568(8) 0.0737(10) 0.0432(6) -0.0149(8) -0.0045(6) 0.0026(7)
C1 0.046(3) 0.043(3) 0.040(2) -0.008(2) 0.002(2) 0.003(2)
C2 0.056(3) 0.058(3) 0.034(2) -0.011(3) 0.006(2) -0.002(2)
C3 0.045(3) 0.049(3) 0.041(2) -0.007(2) 0.001(2) -0.005(2)
C4 0.052(3) 0.041(3) 0.047(3) -0.006(2) 0.002(2) -0.004(2)
C5 0.037(2) 0.033(2) 0.047(2) -0.003(2) 0.004(2) -0.0006(19)
C6 0.035(2) 0.044(3) 0.049(3) -0.005(2) 0.004(2) -0.001(2)
C7 0.029(2) 0.042(3) 0.051(3) -0.002(2) 0.006(2) 0.003(2)
C8 0.033(2) 0.036(2) 0.043(2) -0.0019(19) 0.0078(19) -0.001(2)
C9 0.034(2) 0.031(2) 0.044(2) -0.0018(19) 0.0051(19) -0.0007(19)
C10 0.035(2) 0.034(2) 0.043(2) -0.0026(19) 0.0037(18) -0.0027(19)
C11 0.036(2) 0.048(3) 0.042(2) -0.004(2) 0.005(2) 0.000(2)
C12 0.034(2) 0.038(2) 0.047(2) -0.003(2) 0.001(2) 0.004(2)
C13 0.039(3) 0.036(2) 0.035(2) 0.000(2) 0.0048(18) 0.0005(19)
C14 0.032(2) 0.037(2) 0.043(2) 0.0008(19) 0.0073(18) -0.002(2)
C15 0.043(3) 0.061(3) 0.046(3) -0.004(3) 0.012(2) 0.000(2)
C16 0.056(3) 0.059(3) 0.041(3) -0.005(3) 0.008(2) -0.004(2)
C17 0.043(3) 0.040(3) 0.041(2) 0.000(2) -0.002(2) -0.0018(19)
C18 0.059(4) 0.092(5) 0.093(5) 0.002(4) 0.004(4) 0.046(4)
C19 0.047(3) 0.060(3) 0.057(3) -0.009(3) 0.000(3) 0.003(3)
C20 0.066(4) 0.083(4) 0.057(3) -0.017(4) -0.011(3) 0.006(3)
C21 0.053(3) 0.047(3) 0.059(3) 0.004(3) 0.006(2) -0.014(2)
C22 0.052(3) 0.038(3) 0.054(3) 0.003(2) 0.008(2) 0.003(2)
O1 0.077(3) 0.111(4) 0.057(2) -0.019(3) 0.008(2) -0.031(2)
O2 0.064(3) 0.112(4) 0.058(2) -0.044(3) -0.007(2) 0.005(2)
O3 0.0452(19) 0.063(2) 0.0339(15) -0.0105(18) -0.0021(13) 0.0028(16)
O4 0.054(2) 0.110(4) 0.062(2) 0.008(3) 0.004(2) -0.009(2)
O5 0.046(2) 0.060(2) 0.0387(17) -0.0038(18) -0.0006(15) -0.0044(16)
F1 0.166(6) 0.213(7) 0.165(5) -0.031(5) -0.097(5) 0.113(5)
F2 0.093(3) 0.092(3) 0.200(5) 0.032(3) 0.061(4) 0.049(4)
F3 0.076(3) 0.082(3) 0.137(4) 0.000(2) 0.027(3) 0.048(3)

loop_
_atom_type_symbol
_atom_type_description
_atom_type_scat_dispersion_real
_atom_type_scat_dispersion_imag
_atom_type_scat_source
C C 0.0033 0.0016 'International Tables Vol C Tables 4.2.6.8 and 6.1.1.4'
H H 0.0000 0.0000 'International Tables Vol C Tables 4.2.6.8 and 6.1.1.4'
O O 0.0106 0.0060 'International Tables Vol C Tables 4.2.6.8 and 6.1.1.4'
S S 0.1246 0.1234 'International Tables Vol C Tables 4.2.6.8 and 6.1.1.4'
F F 0.0171 0.0103 'International Tables Vol C Tables 4.2.6.8 and 6.1.1.4'

loop_
_geom_angle_atom_site_label_1
_geom_angle_atom_site_label_2
_geom_angle_atom_site_label_3
_geom_angle
O1 S1 O2 122.4(3)
O1 S1 O3 112.1(2)
O2 S1 O3 105.7(2)
O1 S1 C18 106.9(3)
O2 S1 C18 106.0(3)
O3 S1 C18 101.7(3)
C2 C1 C10 114.9(4)
C2 C1 H1A 108.5
C10 C1 H1A 108.5
C2 C1 H1B 108.5
C10 C1 H1B 108.5
H1A C1 H1B 107.5
C3 C2 C1 108.5(4)
C3 C2 H2A 110.0
C1 C2 H2A 110.0
C3 C2 H2B 110.0
C1 C2 H2B 110.0
H2A C2 H2B 108.4
O5 C3 C4 110.7(4)
O5 C3 C2 107.5(4)
C4 C3 C2 111.0(4)
O5 C3 H3 109.2
C4 C3 H3 109.2
C2 C3 H3 109.2
C3 C4 C5 110.3(4)
C3 C4 H4A 109.6
C5 C4 H4A 109.6
C3 C4 H4B 109.6
C5 C4 H4B 109.6
H4A C4 H4B 108.1
C6 C5 C4 120.7(4)
C6 C5 C10 123.4(4)
C4 C5 C10 115.8(4)
C5 C6 C7 126.0(4)
C5 C6 H6 117.0
C7 C6 H6 117.0
C6 C7 C8 111.3(4)
C6 C7 H7A 109.4
C8 C7 H7A 109.4
C6 C7 H7B 109.4
C8 C7 H7B 109.4
H7A C7 H7B 108.0
C14 C8 C7 110.3(4)
C14 C8 C9 107.6(4)
C7 C8 C9 110.3(4)
C14 C8 H8 109.6
C7 C8 H8 109.6
C9 C8 H8 109.6
C8 C9 C11 112.4(4)
C8 C9 C10 112.4(3)
C11 C9 C10 113.1(4)
C8 C9 H9 106.1
C11 C9 H9 106.1
C10 C9 H9 106.1
C5 C10 C1 107.9(4)
C5 C10 C21 109.0(4)
C1 C10 C21 110.0(4)
C5 C10 C9 109.7(4)
C1 C10 C9 108.8(4)
C21 C10 C9 111.4(4)
C12 C11 C9 115.2(4)
C12 C11 H11A 108.5
C9 C11 H11A 108.5
C12 C11 H11B 108.5
C9 C11 H11B 108.5
H11A C11 H11B 107.5
C13 C12 C11 109.8(4)
C13 C12 H12A 109.7
C11 C12 H12A 109.7
C13 C12 H12B 109.7
C11 C12 H12B 109.7
H12A C12 H12B 108.2
C17 C13 C12 119.3(4)
C17 C13 C14 97.8(4)
C12 C13 C14 106.7(4)
C17 C13 C22 107.3(4)
C12 C13 C22 111.2(4)
C14 C13 C22 114.2(4)
C8 C14 C13 113.3(4)
C8 C14 C15 122.5(4)
C13 C14 C15 105.2(4)
C8 C14 H14 104.7
C13 C14 H14 104.7
C15 C14 H14 104.7
C16 C15 C14 100.5(4)
C16 C15 H15A 111.7
C14 C15 H15A 111.7
C16 C15 H15B 111.7
C14 C15 H15B 111.7
H15A C15 H15B 109.4
C17 C16 C15 109.4(4)
C17 C16 H16 125.3
C15 C16 H16 125.3
C16 C17 O3 129.2(4)
C16 C17 C13 114.5(4)
O3 C17 C13 115.9(4)
F1 C18 F3 109.3(6)
F1 C18 F2 108.9(7)
F3 C18 F2 107.0(7)
F1 C18 S1 108.9(7)
F3 C18 S1 112.4(5)
F2 C18 S1 110.1(5)
O4 C19 O5 122.7(5)
O4 C19 C20 125.5(5)
O5 C19 C20 111.7(5)
C19 C20 H20A 109.5
C19 C20 H20B 109.5
H20A C20 H20B 109.5
C19 C20 H20C 109.5
H20A C20 H20C 109.5
H20B C20 H20C 109.5
C10 C21 H21A 109.5
C10 C21 H21B 109.5
H21A C21 H21B 109.5
C10 C21 H21C 109.5
H21A C21 H21C 109.5
H21B C21 H21C 109.5
C13 C22 H22A 109.5
C13 C22 H22B 109.5
H22A C22 H22B 109.5
C13 C22 H22C 109.5
H22A C22 H22C 109.5
H22B C22 H22C 109.5
C17 O3 S1 124.1(3)
C19 O5 C3 116.0(4)

loop_
_geom_bond_atom_site_label_1
_geom_bond_atom_site_label_2
_geom_bond_distance
S1 O1 1.418(4)
S1 O2 1.422(4)
S1 O3 1.547(3)
S1 C18 1.834(7)
C1 C2 1.542(6)
C1 C10 1.546(6)
C1 H1A 0.9700
C1 H1B 0.9700
C2 C3 1.517(7)
C2 H2A 0.9700
C2 H2B 0.9700
C3 O5 1.465(5)
C3 C4 1.507(7)
C3 H3 0.9800
C4 C5 1.518(6)
C4 H4A 0.9700
C4 H4B 0.9700
C5 C6 1.321(6)
C5 C10 1.535(6)
C6 C7 1.487(6)
C6 H6 0.9300
C7 C8 1.538(6)
C7 H7A 0.9700
C7 H7B 0.9700
C8 C14 1.519(6)
C8 C9 1.543(6)
C8 H8 0.9800
C9 C11 1.552(6)
C9 C10 1.554(6)
C9 H9 0.9800
C10 C21 1.552(7)
C11 C12 1.535(6)
C11 H11A 0.9700
C11 H11B 0.9700
C12 C13 1.528(6)
C12 H12A 0.9700
C12 H12B 0.9700
C13 C17 1.502(6)
C13 C14 1.539(6)
C13 C22 1.549(7)
C14 C15 1.541(6)
C14 H14 0.9800
C15 C16 1.507(7)
C15 H15A 0.9700
C15 H15B 0.9700
C16 C17 1.323(7)
C16 H16 0.9300
C17 O3 1.431(6)
C18 F1 1.278(8)
C18 F3 1.298(8)
C18 F2 1.319(9)
C19 O4 1.206(6)
C19 O5 1.350(6)
C19 C20 1.487(7)
C20 H20A 0.9600
C20 H20B 0.9600
C20 H20C 0.9600
C21 H21A 0.9600
C21 H21B 0.9600
C21 H21C 0.9600
C22 H22A 0.9600
C22 H22B 0.9600
C22 H22C 0.9600

loop_
_geom_hbond_atom_site_label_D
_geom_hbond_atom_site_label_H
_geom_hbond_atom_site_label_A
_geom_hbond_site_symmetry_A
_geom_hbond_distance_DH
_geom_hbond_distance_HA
_geom_hbond_distance_DA
_geom_hbond_angle_DHA
C1 H1A O4 1_455 0.97 2.56 3.485(6) 160
C21 H21B O2 4_555 0.97 2.65 3.377(7) 133

loop_
_geom_torsion_atom_site_label_1
_geom_torsion_atom_site_label_2
_geom_torsion_atom_site_label_3
_geom_torsion_atom_site_label_4
_geom_torsion
C10 C1 C2 C3 -56.8(6)
C1 C2 C3 O5 -179.3(4)
C1 C2 C3 C4 59.5(6)
O5 C3 C4 C5 -178.0(4)
C2 C3 C4 C5 -58.7(5)
C3 C4 C5 C6 -123.9(5)
C3 C4 C5 C10 54.4(6)
C4 C5 C6 C7 -178.1(5)
C10 C5 C6 C7 3.8(8)
C5 C6 C7 C8 13.3(7)
C6 C7 C8 C14 -162.7(4)
C6 C7 C8 C9 -44.0(5)
C14 C8 C9 C11 -49.8(5)
C7 C8 C9 C11 -170.1(4)
C14 C8 C9 C10 -178.7(4)
C7 C8 C9 C10 61.0(5)
C6 C5 C10 C1 129.6(5)
C4 C5 C10 C1 -48.6(5)
C6 C5 C10 C21 -111.0(5)
C4 C5 C10 C21 70.8(5)
C6 C5 C10 C9 11.2(6)
C4 C5 C10 C9 -167.0(4)
C2 C1 C10 C5 50.1(5)
C2 C1 C10 C21 -68.7(5)
C2 C1 C10 C9 169.0(4)
C8 C9 C10 C5 -42.9(5)
C11 C9 C10 C5 -171.4(4)
C8 C9 C10 C1 -160.7(4)
C11 C9 C10 C1 70.7(5)
C8 C9 C10 C21 77.8(5)
C11 C9 C10 C21 -50.7(5)
C8 C9 C11 C12 48.0(6)
C10 C9 C11 C12 176.5(4)
C9 C11 C12 C13 -51.9(6)
C11 C12 C13 C17 167.1(4)
C11 C12 C13 C14 57.8(5)
C11 C12 C13 C22 -67.2(5)
C7 C8 C14 C13 -178.1(4)
C9 C8 C14 C13 61.6(5)
C7 C8 C14 C15 -50.3(6)
C9 C8 C14 C15 -170.6(4)
C17 C13 C14 C8 169.8(4)
C12 C13 C14 C8 -66.4(5)
C22 C13 C14 C8 56.8(5)
C17 C13 C14 C15 33.5(5)
C12 C13 C14 C15 157.3(4)
C22 C13 C14 C15 -79.6(5)
C8 C14 C15 C16 -164.6(4)
C13 C14 C15 C16 -33.4(5)
C14 C15 C16 C17 19.7(6)
C15 C16 C17 O3 175.0(5)
C15 C16 C17 C13 2.1(6)
C12 C13 C17 C16 -136.8(5)
C14 C13 C17 C16 -22.7(5)
C22 C13 C17 C16 95.7(5)
C12 C13 C17 O3 49.2(6)
C14 C13 C17 O3 163.4(4)
C22 C13 C17 O3 -78.2(5)
O1 S1 C18 F1 72.5(6)
O2 S1 C18 F1 -59.5(6)
O3 S1 C18 F1 -169.8(5)
O1 S1 C18 F3 -48.9(6)
O2 S1 C18 F3 179.2(5)
O3 S1 C18 F3 68.9(6)
O1 S1 C18 F2 -168.1(5)
O2 S1 C18 F2 59.9(6)
O3 S1 C18 F2 -50.4(6)
C16 C17 O3 S1 -12.4(7)
C13 C17 O3 S1 160.5(3)
O1 S1 O3 C17 38.7(5)
O2 S1 O3 C17 174.3(4)
C18 S1 O3 C17 -75.2(4)
O4 C19 O5 C3 -1.4(8)
C20 C19 O5 C3 178.3(4)
C4 C3 O5 C19 -79.5(5)
C2 C3 O5 C19 159.1(4)

_cod_database_fobs_code 2240699
